data_7059771
loop_
_publ_author_name
'J\"a\"askel\"ainen, Sirpa'
'Koshevoy, Igor O.'
'Suvanto, Sari'
'Ryh\"anen, Tiina'
'Hirva, Pipsa'

_publ_section_title
;
 Vinylimidazole coordination modes to Pt and Au metal centers
;
_journal_issue 29
_journal_name_full 'New Journal of Chemistry'
_journal_page_first 12762
_journal_page_last 12770
_journal_paper_doi 10.1039/D0NJ00845A
_journal_volume 44
_journal_year 2020
_chemical_formula_sum 'C5 H7 Au Cl4 N2'
_chemical_formula_weight 433.89
_space_group_crystal_system monoclinic
_space_group_IT_number 14
_space_group_name_Hall '-P 2yn'
_space_group_name_H-M_alt 'P 1 21/n 1'
_atom_sites_solution_hydrogens geom
_audit_creation_method SHELXL-2018/3
_audit_update_record
;
2020-06-24 deposited with the CCDC.	2020-06-29 downloaded from the CCDC.
;
_cell_angle_alpha 90
_cell_angle_beta 93.8790(10)
_cell_angle_gamma 90
_cell_formula_units_Z 4
_cell_length_a 10.5561(4)
_cell_length_b 8.2051(3)
_cell_length_c 12.2809(5)
_cell_measurement_reflns_used 6100
_cell_measurement_temperature 150(2)
_cell_measurement_theta_max 37.84
_cell_measurement_theta_min 3.87
_cell_volume 1061.26(7)
_computing_cell_refinement 'Bruker SAINT'
_computing_data_collection 'Bruker APEX2'
_computing_data_reduction 'Bruker SAINT'
_computing_molecular_graphics 'Diamond v.4.03 (Brandenburg, 2014)'
_computing_publication_material 'SHELXL-2018/3 (Sheldrick, 2018)'
_computing_structure_refinement 'SHELXL-2018/3 (Sheldrick, 2018)'
_computing_structure_solution 'SHELXS-2018/3 (Sheldrick, 2018)'
_diffrn_ambient_temperature 150(2)
_diffrn_detector_area_resol_mean 16
_diffrn_measured_fraction_theta_full 0.996
_diffrn_measured_fraction_theta_max 0.998
_diffrn_measurement_device '62mm x 62mm CCD camera on \k-goniostat'
_diffrn_measurement_device_type 'Bruker KAPPA APEX II CCD'
_diffrn_measurement_method '\f scans and \w scans with \k offset'
_diffrn_radiation_monochromator 'horizontally mounted graphite crystal'
_diffrn_radiation_type MoK\a
_diffrn_radiation_wavelength 0.71073
_diffrn_reflns_av_R_equivalents 0.0186
_diffrn_reflns_av_unetI/netI 0.0144
_diffrn_reflns_Laue_measured_fraction_full 0.996
_diffrn_reflns_Laue_measured_fraction_max 0.998
_diffrn_reflns_limit_h_max 14
_diffrn_reflns_limit_h_min -14
_diffrn_reflns_limit_k_max 11
_diffrn_reflns_limit_k_min -11
_diffrn_reflns_limit_l_max 17
_diffrn_reflns_limit_l_min -17
_diffrn_reflns_number 14680
_diffrn_reflns_point_group_measured_fraction_full 0.996
_diffrn_reflns_point_group_measured_fraction_max 0.998
_diffrn_reflns_theta_full 25.242
_diffrn_reflns_theta_max 29.994
_diffrn_reflns_theta_min 2.463
_exptl_absorpt_coefficient_mu 14.818
_exptl_absorpt_correction_T_max 0.168
_exptl_absorpt_correction_T_min 0.103
_exptl_absorpt_correction_type numerical
_exptl_absorpt_process_details 'SADABS (Sheldrick, 2008)'
_exptl_crystal_colour yellow
_exptl_crystal_density_diffrn 2.716
_exptl_crystal_description block
_exptl_crystal_F_000 792
_exptl_crystal_size_max 0.281
_exptl_crystal_size_mid 0.220
_exptl_crystal_size_min 0.187
_refine_diff_density_max 0.466
_refine_diff_density_min -0.812
_refine_diff_density_rms 0.108
_refine_ls_extinction_method none
_refine_ls_goodness_of_fit_ref 1.057
_refine_ls_hydrogen_treatment constr
_refine_ls_matrix_type full
_refine_ls_number_parameters 152
_refine_ls_number_reflns 3092
_refine_ls_number_restraints 30
_refine_ls_restrained_S_all 1.053
_refine_ls_R_factor_all 0.0230
_refine_ls_R_factor_gt 0.0148
_refine_ls_shift/su_max 0.004
_refine_ls_shift/su_mean 0.001
_refine_ls_structure_factor_coef Fsqd
_refine_ls_weighting_details 'w=1/[\s^2^(Fo^2^)+(0.0128P)^2^+0.4195P] where P=(Fo^2^+2Fc^2^)/3'
_refine_ls_weighting_scheme calc
_refine_ls_wR_factor_gt 0.0318
_refine_ls_wR_factor_ref 0.0349
_reflns_Friedel_coverage 0.000
_reflns_number_gt 2404
_reflns_number_total 3092
_reflns_threshold_expression 'I > 2\s(I)'
_cod_data_source_file d0nj00845a2.cif
_cod_data_source_block 3
_cod_depositor_comments
;Adding full bibliography for 7059770--7059773.cif.

 Adding full bibliography for 7059770--7059773.cif.
;
_cod_original_sg_symbol_H-M 'P 21/n'
_cod_database_code 7059771
_shelx_shelxl_version_number 2018/3
_shelx_space_group_comment
;
The symmetry employed for this shelxl refinement is uniquely defined
by the following loop, which should always be used as a source of
symmetry information in preference to the above space-group names.
They are only intended as comments.
;
_shelx_estimated_absorpt_t_min 0.103
_shelx_estimated_absorpt_t_max 0.168

loop_
_space_group_symop_operation_xyz
'x, y, z'
'-x+1/2, y+1/2, -z+1/2'
'-x, -y, -z'
'x-1/2, -y-1/2, z-1/2'

loop_
_atom_site_label
_atom_site_type_symbol
_atom_site_fract_x
_atom_site_fract_y
_atom_site_fract_z
_atom_site_U_iso_or_equiv
_atom_site_adp_type
_atom_site_occupancy
_atom_site_site_symmetry_order
_atom_site_calc_flag
_atom_site_refinement_flags_posn
_atom_site_refinement_flags_adp
_atom_site_refinement_flags_occupancy
_atom_site_disorder_assembly
_atom_site_disorder_group
C6 C -0.4173(3) -0.1453(4) 0.0684(2) 0.0304(10) Uani 0.793(8) 1 d . . P A 1
H6 H -0.337873 -0.094042 0.060137 0.036 Uiso 0.793(8) 1 calc R U P A 1
C7 C -0.4721(5) -0.1216(5) 0.1586(3) 0.0450(11) Uani 0.793(8) 1 d . . P A 1
H7A H -0.551635 -0.171328 0.169153 0.054 Uiso 0.793(8) 1 calc R U P A 1
H7B H -0.432630 -0.054547 0.214132 0.054 Uiso 0.793(8) 1 calc R U P A 1
C2 C -0.4090(4) -0.2849(5) -0.1052(3) 0.0255(7) Uani 0.793(8) 1 d . . P A 1
H2 H -0.324406 -0.254752 -0.118092 0.031 Uiso 0.793(8) 1 calc R U P A 1
C4 C -0.6002(8) -0.3910(18) -0.1268(8) 0.0343(10) Uani 0.793(8) 1 d . . P A 1
H4 H -0.672113 -0.448193 -0.157773 0.041 Uiso 0.793(8) 1 calc R U P A 1
C5 C -0.5907(5) -0.3104(8) -0.0322(6) 0.0311(9) Uani 0.793(8) 1 d . . P A 1
H5 H -0.655423 -0.300304 0.017500 0.037 Uiso 0.793(8) 1 calc R U P A 1
N1 N -0.4699(5) -0.2442(6) -0.0193(4) 0.0224(9) Uani 0.793(8) 1 d . . P A 1
N3 N -0.4843(5) -0.3741(6) -0.1701(4) 0.0289(8) Uani 0.793(8) 1 d . . P A 1
H3 H -0.463766 -0.416817 -0.232248 0.035 Uiso 0.793(8) 1 calc R U P A 1
C6A C -0.4912(11) -0.1879(15) 0.1046(8) 0.027(3) Uani 0.207(8) 1 d . . P A 2
H6A H -0.551391 -0.214371 0.155843 0.032 Uiso 0.207(8) 1 calc R U P A 2
C7A C -0.4039(15) -0.0890(16) 0.1361(10) 0.032(3) Uani 0.207(8) 1 d . . P A 2
H7A1 H -0.341289 -0.058495 0.087999 0.038 Uiso 0.207(8) 1 calc R U P A 2
H7A2 H -0.401248 -0.045482 0.207932 0.038 Uiso 0.207(8) 1 calc R U P A 2
C2A C -0.4177(17) -0.266(2) -0.0715(14) 0.0255(7) Uani 0.207(8) 1 d D U P A 2
H2A H -0.333847 -0.223986 -0.060182 0.031 Uiso 0.207(8) 1 calc R U P A 2
N1A N -0.5082(17) -0.263(2) -0.0001(14) 0.021(3) Uani 0.207(8) 1 d D . P A 2
C5A C -0.614(2) -0.340(4) -0.041(3) 0.0311(9) Uani 0.207(8) 1 d D U P A 2
H5A H -0.691569 -0.355571 -0.006395 0.037 Uiso 0.207(8) 1 calc R U P A 2
C4A C -0.585(3) -0.390(8) -0.140(3) 0.0343(10) Uani 0.207(8) 1 d D U P A 2
H4A H -0.639834 -0.453026 -0.188821 0.041 Uiso 0.207(8) 1 calc R U P A 2
N3A N -0.469(3) -0.338(3) -0.1619(18) 0.0289(8) Uani 0.207(8) 1 d D U P A 2
H3A H -0.432274 -0.349935 -0.223931 0.035 Uiso 0.207(8) 1 calc R U P A 2
Cl1 Cl 0.17146(5) -0.01339(7) 0.12283(5) 0.03253(13) Uani 1 1 d . . . . .
Cl4 Cl -0.13408(5) -0.34860(7) 0.09708(4) 0.03018(11) Uani 1 1 d . . . . .
Cl3 Cl 0.15391(6) -0.47144(8) 0.13770(5) 0.03478(13) Uani 1 1 d . . . . .
Cl2 Cl -0.11227(6) 0.12875(8) 0.12618(5) 0.03583(13) Uani 1 1 d . . . . .
Au1 Au 0.000000 0.000000 0.000000 0.02045(4) Uani 1 2 d S . P . .
Au2 Au 0.000000 -0.500000 0.000000 0.02134(4) Uani 1 2 d S . P . .

loop_
_atom_site_aniso_label
_atom_site_aniso_U_11
_atom_site_aniso_U_22
_atom_site_aniso_U_33
_atom_site_aniso_U_23
_atom_site_aniso_U_13
_atom_site_aniso_U_12
C6 0.0324(18) 0.0294(17) 0.0284(17) -0.0030(13) -0.0051(13) 0.0075(13)
C7 0.055(3) 0.051(2) 0.028(2) -0.0039(17) 0.0013(18) 0.018(2)
C2 0.0245(13) 0.0267(15) 0.025(2) -0.0034(15) 0.0023(15) 0.0004(11)
C4 0.022(2) 0.0383(14) 0.042(3) -0.003(2) -0.0013(15) -0.006(2)
C5 0.022(3) 0.036(3) 0.0368(17) 0.0043(18) 0.0083(19) 0.0003(17)
N1 0.021(2) 0.0232(16) 0.023(2) 0.0004(13) 0.0020(15) 0.0022(15)
N3 0.031(2) 0.031(3) 0.0245(12) -0.0062(13) 0.0036(11) -0.0007(16)
C6A 0.026(6) 0.043(7) 0.012(5) -0.014(5) 0.005(4) 0.000(5)
C7A 0.039(7) 0.037(8) 0.019(6) -0.005(5) 0.005(5) 0.014(6)
C2A 0.0245(13) 0.0267(15) 0.025(2) -0.0034(15) 0.0023(15) 0.0004(11)
N1A 0.024(10) 0.023(7) 0.016(6) -0.003(4) 0.006(6) 0.004(6)
C5A 0.022(3) 0.036(3) 0.0368(17) 0.0043(18) 0.0083(19) 0.0003(17)
C4A 0.022(2) 0.0383(14) 0.042(3) -0.003(2) -0.0013(15) -0.006(2)
N3A 0.031(2) 0.031(3) 0.0245(12) -0.0062(13) 0.0036(11) -0.0007(16)
Cl1 0.0240(2) 0.0437(4) 0.0288(3) 0.0086(2) -0.0064(2) -0.0071(2)
Cl4 0.0266(2) 0.0314(3) 0.0327(3) 0.0023(2) 0.0038(2) 0.0031(2)
Cl3 0.0261(3) 0.0456(3) 0.0313(3) 0.0018(2) -0.0079(2) 0.0010(2)
Cl2 0.0393(3) 0.0385(3) 0.0303(3) -0.0014(2) 0.0065(2) 0.0080(3)
Au1 0.01941(6) 0.02164(6) 0.01994(6) 0.00321(4) -0.00134(4) -0.00337(4)
Au2 0.01851(6) 0.02245(7) 0.02272(6) 0.00595(4) -0.00112(4) -0.00108(4)

loop_
_atom_type_symbol
_atom_type_description
_atom_type_scat_dispersion_real
_atom_type_scat_dispersion_imag
_atom_type_scat_source
C C 0.0033 0.0016 'International Tables Vol C Tables 4.2.6.8 and 6.1.1.4'
H H 0.0000 0.0000 'International Tables Vol C Tables 4.2.6.8 and 6.1.1.4'
N N 0.0061 0.0033 'International Tables Vol C Tables 4.2.6.8 and 6.1.1.4'
Cl Cl 0.1484 0.1585 'International Tables Vol C Tables 4.2.6.8 and 6.1.1.4'
Au Au -2.0133 8.8022 'International Tables Vol C Tables 4.2.6.8 and 6.1.1.4'

loop_
_geom_angle_atom_site_label_1
_geom_angle_atom_site_label_2
_geom_angle_atom_site_label_3
_geom_angle
_geom_angle_site_symmetry_1
_geom_angle_site_symmetry_3
_geom_angle_publ_flag
C7 C6 N1 123.7(4) . . ?
C7 C6 H6 118.1 . . ?
N1 C6 H6 118.1 . . ?
C6 C7 H7A 120.0 . . ?
C6 C7 H7B 120.0 . . ?
H7A C7 H7B 120.0 . . ?
N3 C2 N1 108.7(4) . . ?
N3 C2 H2 125.7 . . ?
N1 C2 H2 125.7 . . ?
C5 C4 N3 105.7(7) . . ?
C5 C4 H4 127.1 . . ?
N3 C4 H4 127.1 . . ?
C4 C5 N1 107.9(6) . . ?
C4 C5 H5 126.0 . . ?
N1 C5 H5 126.0 . . ?
C2 N1 C5 107.7(5) . . ?
C2 N1 C6 124.2(4) . . ?
C5 N1 C6 128.0(5) . . ?
C2 N3 C4 109.9(6) . . ?
C2 N3 H3 125.0 . . ?
C4 N3 H3 125.0 . . ?
C7A C6A N1A 126.7(13) . . ?
C7A C6A H6A 116.6 . . ?
N1A C6A H6A 116.6 . . ?
C6A C7A H7A1 120.0 . . ?
C6A C7A H7A2 120.0 . . ?
H7A1 C7A H7A2 120.0 . . ?
N1A C2A N3A 106.6(19) . . ?
N1A C2A H2A 126.7 . . ?
N3A C2A H2A 126.7 . . ?
C2A N1A C5A 111(2) . . ?
C2A N1A C6A 122.9(16) . . ?
C5A N1A C6A 125.8(19) . . ?
C4A C5A N1A 104(3) . . ?
C4A C5A H5A 127.9 . . ?
N1A C5A H5A 127.9 . . ?
C5A C4A N3A 110(3) . . ?
C5A C4A H4A 124.8 . . ?
N3A C4A H4A 124.8 . . ?
C2A N3A C4A 107(2) . . ?
C2A N3A H3A 126.3 . . ?
C4A N3A H3A 126.3 . . ?
Cl2 Au1 Cl2 180.0 3 . ?
Cl2 Au1 Cl1 89.92(2) 3 3 ?
Cl2 Au1 Cl1 90.08(2) . 3 ?
Cl2 Au1 Cl1 90.08(2) 3 . ?
Cl2 Au1 Cl1 89.92(2) . . ?
Cl1 Au1 Cl1 180.0 3 . ?
Cl3 Au2 Cl3 180.0 . 3_545 ?
Cl3 Au2 Cl4 90.43(2) . 3_545 ?
Cl3 Au2 Cl4 89.57(2) 3_545 3_545 ?
Cl3 Au2 Cl4 89.57(2) . . ?
Cl3 Au2 Cl4 90.43(2) 3_545 . ?
Cl4 Au2 Cl4 180.0 3_545 . ?

loop_
_geom_bond_atom_site_label_1
_geom_bond_atom_site_label_2
_geom_bond_distance
_geom_bond_site_symmetry_2
_geom_bond_publ_flag
C6 C7 1.299(6) . ?
C6 N1 1.430(6) . ?
C6 H6 0.9500 . ?
C7 H7A 0.9500 . ?
C7 H7B 0.9500 . ?
C2 N3 1.311(4) . ?
C2 N1 1.315(5) . ?
C2 H2 0.9500 . ?
C4 C5 1.335(6) . ?
C4 N3 1.373(5) . ?
C4 H4 0.9500 . ?
C5 N1 1.386(4) . ?
C5 H5 0.9500 . ?
N3 H3 0.8800 . ?
C6A C7A 1.27(2) . ?
C6A N1A 1.43(2) . ?
C6A H6A 0.9500 . ?
C7A H7A1 0.9500 . ?
C7A H7A2 0.9500 . ?
C2A N1A 1.340(9) . ?
C2A N3A 1.340(10) . ?
C2A H2A 0.9500 . ?
N1A C5A 1.351(10) . ?
C5A C4A 1.347(7) . ?
C5A H5A 0.9500 . ?
C4A N3A 1.349(10) . ?
C4A H4A 0.9500 . ?
N3A H3A 0.8800 . ?
Cl1 Au1 2.2790(5) . ?
Cl4 Au2 2.2795(5) . ?
Cl3 Au2 2.2766(6) . ?
Cl2 Au1 2.2738(6) . ?
